data_7001420
loop_
_publ_author_name
'Weitershaus, Katharina'
'Ward, Benjamin D.'
'Kubiak, Raphael'
'M\"uller, Carsten'
'Wadepohl, Hubert'
'Doye, Sven'
'Gade, Lutz H.'

_publ_section_title
;
 Titanium hydroamination catalysts bearing a 2-aminopyrrolinato
 spectator ligand: monitoring the individual reaction steps
;
_journal_issue 23
_journal_name_full 'Dalton Transactions'
_journal_page_first 4586
_journal_page_last 4602
_journal_paper_doi 10.1039/b902038a
_journal_year 2009
_chemical_formula_sum 'C24 H36 N2 Ti'
_chemical_formula_weight 400.45
_space_group_IT_number 2
_symmetry_cell_setting triclinic
_symmetry_Int_Tables_number 2
_symmetry_space_group_name_Hall '-P 1'
_symmetry_space_group_name_H-M 'P -1'
_atom_sites_solution_hydrogens geom
_atom_sites_solution_primary direct
_atom_sites_solution_secondary difmap
_audit_block_code ga_kw3
_audit_creation_method SHELXL-97
_cell_angle_alpha 91.00(3)
_cell_angle_beta 100.98(3)
_cell_angle_gamma 106.19(3)
_cell_formula_units_Z 2
_cell_length_a 8.6070(17)
_cell_length_b 9.2070(18)
_cell_length_c 15.015(3)
_cell_measurement_temperature 193(2)
_cell_volume 1118.6(4)
_computing_cell_refinement 'DENZO (Otwinowski & Minor, 1997)'
_computing_data_collection 'HKL-2000 (Otwinowski & Minor, 2000)'
_computing_data_reduction 'DENZO (Otwinowski & Minor, 1997)'
_computing_molecular_graphics 'PLATON (Spek, 1980-2008)'
_computing_publication_material 'SHELXL-97 (Sheldrick, 1997)'
_computing_structure_refinement 'SHELXL-97 (Sheldrick, 1997)'
_computing_structure_solution 'DIRDIF (Beurskens, 1999-2007)'
_diffrn_ambient_temperature 193(2)
_diffrn_measured_fraction_theta_full 0.989
_diffrn_measured_fraction_theta_max 0.989
_diffrn_measurement_device_type 'CCD area detector (NONIUS Kappa CCD)'
_diffrn_measurement_method '\f- and \w-scans'
_diffrn_radiation_monochromator graphite
_diffrn_radiation_probe x-ray
_diffrn_radiation_type MoK\a
_diffrn_radiation_wavelength 0.71073
_diffrn_reflns_av_R_equivalents 0.0000
_diffrn_reflns_av_sigmaI/netI 0.0337
_diffrn_reflns_limit_h_max 11
_diffrn_reflns_limit_h_min -12
_diffrn_reflns_limit_k_max 13
_diffrn_reflns_limit_k_min -13
_diffrn_reflns_limit_l_max 21
_diffrn_reflns_limit_l_min 0
_diffrn_reflns_number 6832
_diffrn_reflns_theta_full 30.62
_diffrn_reflns_theta_max 30.62
_diffrn_reflns_theta_min 2.31
_diffrn_source 'fine-focus sealed tube'
_exptl_absorpt_coefficient_mu 0.393
_exptl_absorpt_correction_T_max 0.9095
_exptl_absorpt_correction_T_min 0.8347
_exptl_absorpt_correction_type multi-scan
_exptl_absorpt_process_details 'SADABS (Bruker AXS, 2004-2008)'
_exptl_crystal_colour orange
_exptl_crystal_density_diffrn 1.189
_exptl_crystal_density_method 'not measured'
_exptl_crystal_description block
_exptl_crystal_F_000 432
_exptl_crystal_size_max 0.40
_exptl_crystal_size_mid 0.35
_exptl_crystal_size_min 0.20
_refine_diff_density_max 0.364
_refine_diff_density_min -0.365
_refine_diff_density_rms 0.055
_refine_ls_abs_structure_details 'Flack H D (1983), Acta Cryst. A39, 876-881'
_refine_ls_extinction_method none
_refine_ls_goodness_of_fit_ref 1.053
_refine_ls_hydrogen_treatment constr
_refine_ls_matrix_type full
_refine_ls_number_parameters 253
_refine_ls_number_reflns 6832
_refine_ls_number_restraints 0
_refine_ls_restrained_S_all 1.053
_refine_ls_R_factor_all 0.0494
_refine_ls_R_factor_gt 0.0397
_refine_ls_shift/su_max 0.000
_refine_ls_shift/su_mean 0.000
_refine_ls_structure_factor_coef Fsqd
_refine_ls_weighting_details 'calc w=1/[\s^2^(Fo^2^)+(0.0442P)^2^+0.5033P] where P=(Fo^2^+2Fc^2^)/3'
_refine_ls_weighting_scheme calc
_refine_ls_wR_factor_gt 0.0991
_refine_ls_wR_factor_ref 0.1036
_reflns_number_gt 5821
_reflns_number_total 6832
_reflns_threshold_expression >2sigma(I)
_cod_data_source_file b902038a.txt
_cod_data_source_block complex_1
_cod_database_code 7001420
_audit_block_refno 356

loop_
_symmetry_equiv_pos_as_xyz
'x, y, z'
'-x, -y, -z'

loop_
_atom_site_label
_atom_site_type_symbol
_atom_site_fract_x
_atom_site_fract_y
_atom_site_fract_z
_atom_site_U_iso_or_equiv
_atom_site_adp_type
_atom_site_occupancy
_atom_site_symmetry_multiplicity
_atom_site_calc_flag
_atom_site_refinement_flags
_atom_site_disorder_assembly
_atom_site_disorder_group
C1 C 0.60698(17) 0.28888(18) 0.43299(11) 0.0306(3) Uani 1 1 d . . .
H1A H 0.6780 0.2278 0.4181 0.037 Uiso 1 1 calc R . .
H1B H 0.5826 0.2655 0.4939 0.037 Uiso 1 1 calc R . .
C2 C 0.6912(2) 0.4566(2) 0.43110(14) 0.0460(5) Uani 1 1 d . . .
H2A H 0.8091 0.4739 0.4288 0.055 Uiso 1 1 calc R . .
H2B H 0.6844 0.5134 0.4862 0.055 Uiso 1 1 calc R . .
C3 C 0.6009(2) 0.50839(18) 0.34629(12) 0.0374(4) Uani 1 1 d . . .
H3A H 0.5750 0.6037 0.3597 0.045 Uiso 1 1 calc R . .
H3B H 0.6661 0.5231 0.2978 0.045 Uiso 1 1 calc R . .
C4 C 0.44610(16) 0.37732(14) 0.32027(9) 0.0207(2) Uani 1 1 d . . .
C5 C 0.27027(17) 0.46813(14) 0.20395(9) 0.0210(2) Uani 1 1 d . . .
C6 C 0.11792(17) 0.49980(15) 0.18959(9) 0.0233(3) Uani 1 1 d . . .
H6 H 0.0387 0.4533 0.2244 0.028 Uiso 1 1 calc R . .
C7 C 0.08047(18) 0.59816(15) 0.12522(10) 0.0253(3) Uani 1 1 d . . .
C8 C 0.19856(19) 0.66766(16) 0.07563(9) 0.0275(3) Uani 1 1 d . . .
H8 H 0.1745 0.7365 0.0324 0.033 Uiso 1 1 calc R . .
C9 C 0.35064(19) 0.63840(16) 0.08819(9) 0.0265(3) Uani 1 1 d . . .
C10 C 0.38513(17) 0.53678(15) 0.15182(9) 0.0235(3) Uani 1 1 d . . .
H10 H 0.4878 0.5141 0.1597 0.028 Uiso 1 1 calc R . .
C11 C -0.0858(2) 0.62828(18) 0.10885(11) 0.0327(3) Uani 1 1 d . . .
H11A H -0.1480 0.5853 0.0480 0.049 Uiso 1 1 calc R . .
H11B H -0.0702 0.7379 0.1133 0.049 Uiso 1 1 calc R . .
H11C H -0.1472 0.5812 0.1546 0.049 Uiso 1 1 calc R . .
C12 C 0.4753(2) 0.7119(2) 0.03206(11) 0.0381(4) Uani 1 1 d . . .
H12A H 0.5360 0.8147 0.0587 0.057 Uiso 1 1 calc R . .
H12B H 0.4179 0.7168 -0.0303 0.057 Uiso 1 1 calc R . .
H12C H 0.5529 0.6518 0.0313 0.057 Uiso 1 1 calc R . .
C13 C 0.23458(16) -0.06962(14) 0.27186(9) 0.0199(2) Uani 1 1 d . . .
C14 C 0.08640(15) -0.11363(14) 0.30561(8) 0.0188(2) Uani 1 1 d . . .
C15 C -0.02934(15) -0.04886(14) 0.25292(9) 0.0199(2) Uani 1 1 d . . .
C16 C 0.04726(17) 0.03368(15) 0.18644(9) 0.0214(2) Uani 1 1 d . . .
C17 C 0.21056(17) 0.02097(15) 0.19819(9) 0.0216(2) Uani 1 1 d . . .
C18 C 0.38780(18) -0.11536(17) 0.30630(11) 0.0289(3) Uani 1 1 d . . .
H18A H 0.3805 -0.2114 0.2742 0.043 Uiso 1 1 calc R . .
H18B H 0.3989 -0.1280 0.3717 0.043 Uiso 1 1 calc R . .
H18C H 0.4843 -0.0366 0.2956 0.043 Uiso 1 1 calc R . .
C19 C 0.04944(18) -0.22672(16) 0.37487(10) 0.0263(3) Uani 1 1 d . . .
H19A H 0.0134 -0.3295 0.3451 0.039 Uiso 1 1 calc R . .
H19B H -0.0384 -0.2096 0.4030 0.039 Uiso 1 1 calc R . .
H19C H 0.1492 -0.2150 0.4218 0.039 Uiso 1 1 calc R . .
C20 C -0.20688(17) -0.07901(17) 0.26008(11) 0.0290(3) Uani 1 1 d . . .
H20A H -0.2722 -0.1753 0.2260 0.044 Uiso 1 1 calc R . .
H20B H -0.2489 0.0033 0.2348 0.044 Uiso 1 1 calc R . .
H20C H -0.2155 -0.0847 0.3241 0.044 Uiso 1 1 calc R . .
C21 C -0.0343(2) 0.11289(18) 0.11331(10) 0.0318(3) Uani 1 1 d . . .
H21A H 0.0499 0.1948 0.0940 0.048 Uiso 1 1 calc R . .
H21B H -0.1122 0.1554 0.1369 0.048 Uiso 1 1 calc R . .
H21C H -0.0939 0.0402 0.0612 0.048 Uiso 1 1 calc R . .
C22 C 0.3362(2) 0.08893(18) 0.14234(11) 0.0324(3) Uani 1 1 d . . .
H22A H 0.4442 0.1326 0.1826 0.049 Uiso 1 1 calc R . .
H22B H 0.3031 0.1686 0.1079 0.049 Uiso 1 1 calc R . .
H22C H 0.3433 0.0099 0.1000 0.049 Uiso 1 1 calc R . .
C23 C 0.23589(18) 0.09943(16) 0.46877(9) 0.0254(3) Uani 1 1 d . . .
H23A H 0.2783 0.1929 0.5090 0.038 Uiso 1 1 calc R . .
H23B H 0.3167 0.0415 0.4779 0.038 Uiso 1 1 calc R . .
H23C H 0.1317 0.0384 0.4828 0.038 Uiso 1 1 calc R . .
C24 C 0.00306(18) 0.24285(17) 0.35836(10) 0.0277(3) Uani 1 1 d . . .
H24A H 0.0519 0.3432 0.3911 0.042 Uiso 1 1 calc R . .
H24B H -0.0616 0.1743 0.3958 0.042 Uiso 1 1 calc R . .
H24C H -0.0693 0.2514 0.3010 0.042 Uiso 1 1 calc R . .
N1 N 0.45437(14) 0.25675(13) 0.36446(8) 0.0233(2) Uani 1 1 d . . .
N2 N 0.29937(14) 0.36278(12) 0.26682(8) 0.0216(2) Uani 1 1 d . . .
Ti Ti 0.19438(3) 0.15527(2) 0.330417(15) 0.01699(7) Uani 1 1 d . . .

loop_
_atom_site_aniso_label
_atom_site_aniso_U_11
_atom_site_aniso_U_22
_atom_site_aniso_U_33
_atom_site_aniso_U_23
_atom_site_aniso_U_13
_atom_site_aniso_U_12
C1 0.0187(6) 0.0361(8) 0.0314(7) 0.0106(6) -0.0022(5) 0.0033(6)
C2 0.0337(9) 0.0342(8) 0.0517(11) 0.0101(8) -0.0155(8) -0.0043(7)
C3 0.0300(8) 0.0300(8) 0.0382(8) 0.0107(6) -0.0046(6) -0.0067(6)
C4 0.0201(6) 0.0196(6) 0.0217(6) 0.0029(5) 0.0048(5) 0.0040(5)
C5 0.0247(6) 0.0162(5) 0.0204(6) 0.0020(5) 0.0013(5) 0.0053(5)
C6 0.0243(6) 0.0203(6) 0.0246(6) 0.0010(5) 0.0025(5) 0.0068(5)
C7 0.0289(7) 0.0205(6) 0.0247(6) -0.0021(5) -0.0029(5) 0.0097(5)
C8 0.0376(8) 0.0224(6) 0.0206(6) 0.0044(5) -0.0011(6) 0.0104(6)
C9 0.0350(8) 0.0223(6) 0.0205(6) 0.0036(5) 0.0047(5) 0.0060(6)
C10 0.0260(7) 0.0223(6) 0.0225(6) 0.0028(5) 0.0042(5) 0.0077(5)
C11 0.0331(8) 0.0299(7) 0.0345(8) -0.0002(6) -0.0041(6) 0.0158(6)
C12 0.0443(9) 0.0400(9) 0.0311(8) 0.0146(7) 0.0126(7) 0.0097(7)
C13 0.0184(6) 0.0193(6) 0.0216(6) -0.0002(5) 0.0044(5) 0.0049(5)
C14 0.0188(6) 0.0175(5) 0.0190(5) 0.0019(4) 0.0032(5) 0.0037(4)
C15 0.0174(6) 0.0193(6) 0.0207(6) -0.0001(5) 0.0015(5) 0.0030(4)
C16 0.0250(6) 0.0191(6) 0.0175(6) 0.0010(5) 0.0006(5) 0.0048(5)
C17 0.0245(6) 0.0204(6) 0.0190(6) 0.0001(5) 0.0075(5) 0.0031(5)
C18 0.0230(7) 0.0305(7) 0.0353(8) -0.0002(6) 0.0046(6) 0.0119(6)
C19 0.0296(7) 0.0218(6) 0.0263(7) 0.0072(5) 0.0067(5) 0.0042(5)
C20 0.0167(6) 0.0303(7) 0.0367(8) 0.0008(6) 0.0025(6) 0.0034(5)
C21 0.0405(8) 0.0295(7) 0.0215(6) 0.0037(6) -0.0036(6) 0.0104(6)
C22 0.0382(8) 0.0307(7) 0.0300(7) 0.0029(6) 0.0195(6) 0.0041(6)
C23 0.0267(7) 0.0279(7) 0.0190(6) 0.0015(5) 0.0040(5) 0.0040(5)
C24 0.0256(7) 0.0310(7) 0.0296(7) 0.0009(6) 0.0081(6) 0.0116(6)
N1 0.0178(5) 0.0225(5) 0.0272(6) 0.0074(4) 0.0009(4) 0.0038(4)
N2 0.0193(5) 0.0192(5) 0.0253(5) 0.0062(4) 0.0026(4) 0.0051(4)
Ti 0.01581(11) 0.01675(11) 0.01768(11) 0.00205(8) 0.00330(8) 0.00349(8)

loop_
_atom_type_symbol
_atom_type_description
_atom_type_scat_dispersion_real
_atom_type_scat_dispersion_imag
_atom_type_scat_source
C C 0.0033 0.0016 'International Tables Vol C Tables 4.2.6.8 and 6.1.1.4'
H H 0.0000 0.0000 'International Tables Vol C Tables 4.2.6.8 and 6.1.1.4'
N N 0.0061 0.0033 'International Tables Vol C Tables 4.2.6.8 and 6.1.1.4'
Ti Ti 0.2776 0.4457 'International Tables Vol C Tables 4.2.6.8 and 6.1.1.4'

loop_
_geom_angle_atom_site_label_1
_geom_angle_atom_site_label_2
_geom_angle_atom_site_label_3
_geom_angle
_geom_angle_site_symmetry_1
_geom_angle_site_symmetry_3
_geom_angle_publ_flag
N1 C1 C2 105.52(12) . . ?
N1 C1 H1A 110.6 . . ?
C2 C1 H1A 110.6 . . ?
N1 C1 H1B 110.6 . . ?
C2 C1 H1B 110.6 . . ?
H1A C1 H1B 108.8 . . ?
C1 C2 C3 106.50(13) . . ?
C1 C2 H2A 110.4 . . ?
C3 C2 H2A 110.4 . . ?
C1 C2 H2B 110.4 . . ?
C3 C2 H2B 110.4 . . ?
H2A C2 H2B 108.6 . . ?
C4 C3 C2 101.83(12) . . ?
C4 C3 H3A 111.4 . . ?
C2 C3 H3A 111.4 . . ?
C4 C3 H3B 111.4 . . ?
C2 C3 H3B 111.4 . . ?
H3A C3 H3B 109.3 . . ?
N1 C4 N2 113.77(12) . . ?
N1 C4 C3 113.08(12) . . ?
N2 C4 C3 132.95(13) . . ?
C10 C5 C6 118.77(12) . . ?
C10 C5 N2 122.18(12) . . ?
C6 C5 N2 118.98(12) . . ?
C7 C6 C5 121.14(13) . . ?
C7 C6 H6 119.4 . . ?
C5 C6 H6 119.4 . . ?
C6 C7 C8 118.92(13) . . ?
C6 C7 C11 120.57(14) . . ?
C8 C7 C11 120.51(13) . . ?
C9 C8 C7 121.30(13) . . ?
C9 C8 H8 119.4 . . ?
C7 C8 H8 119.4 . . ?
C8 C9 C10 119.09(13) . . ?
C8 C9 C12 120.48(13) . . ?
C10 C9 C12 120.41(14) . . ?
C5 C10 C9 120.75(13) . . ?
C5 C10 H10 119.6 . . ?
C9 C10 H10 119.6 . . ?
C7 C11 H11A 109.5 . . ?
C7 C11 H11B 109.5 . . ?
H11A C11 H11B 109.5 . . ?
C7 C11 H11C 109.5 . . ?
H11A C11 H11C 109.5 . . ?
H11B C11 H11C 109.5 . . ?
C9 C12 H12A 109.5 . . ?
C9 C12 H12B 109.5 . . ?
H12A C12 H12B 109.5 . . ?
C9 C12 H12C 109.5 . . ?
H12A C12 H12C 109.5 . . ?
H12B C12 H12C 109.5 . . ?
C17 C13 C14 108.15(11) . . ?
C17 C13 C18 125.96(12) . . ?
C14 C13 C18 125.86(12) . . ?
C17 C13 Ti 72.42(8) . . ?
C14 C13 Ti 73.08(8) . . ?
C18 C13 Ti 121.85(10) . . ?
C13 C14 C15 107.92(11) . . ?
C13 C14 C19 125.95(12) . . ?
C15 C14 C19 125.55(12) . . ?
C13 C14 Ti 72.22(8) . . ?
C15 C14 Ti 72.31(8) . . ?
C19 C14 Ti 127.93(9) . . ?
C16 C15 C14 107.88(11) . . ?
C16 C15 C20 126.41(12) . . ?
C14 C15 C20 125.34(12) . . ?
C16 C15 Ti 72.36(8) . . ?
C14 C15 Ti 72.93(8) . . ?
C20 C15 Ti 125.85(10) . . ?
C15 C16 C17 108.13(11) . . ?
C15 C16 C21 125.49(13) . . ?
C17 C16 C21 126.30(13) . . ?
C15 C16 Ti 72.91(8) . . ?
C17 C16 Ti 72.49(8) . . ?
C21 C16 Ti 123.02(9) . . ?
C13 C17 C16 107.92(11) . . ?
C13 C17 C22 125.39(13) . . ?
C16 C17 C22 126.68(13) . . ?
C13 C17 Ti 72.84(7) . . ?
C16 C17 Ti 72.60(8) . . ?
C22 C17 Ti 120.92(10) . . ?
C13 C18 H18A 109.5 . . ?
C13 C18 H18B 109.5 . . ?
H18A C18 H18B 109.5 . . ?
C13 C18 H18C 109.5 . . ?
H18A C18 H18C 109.5 . . ?
H18B C18 H18C 109.5 . . ?
C14 C19 H19A 109.5 . . ?
C14 C19 H19B 109.5 . . ?
H19A C19 H19B 109.5 . . ?
C14 C19 H19C 109.5 . . ?
H19A C19 H19C 109.5 . . ?
H19B C19 H19C 109.5 . . ?
C15 C20 H20A 109.5 . . ?
C15 C20 H20B 109.5 . . ?
H20A C20 H20B 109.5 . . ?
C15 C20 H20C 109.5 . . ?
H20A C20 H20C 109.5 . . ?
H20B C20 H20C 109.5 . . ?
C16 C21 H21A 109.5 . . ?
C16 C21 H21B 109.5 . . ?
H21A C21 H21B 109.5 . . ?
C16 C21 H21C 109.5 . . ?
H21A C21 H21C 109.5 . . ?
H21B C21 H21C 109.5 . . ?
C17 C22 H22A 109.5 . . ?
C17 C22 H22B 109.5 . . ?
H22A C22 H22B 109.5 . . ?
C17 C22 H22C 109.5 . . ?
H22A C22 H22C 109.5 . . ?
H22B C22 H22C 109.5 . . ?
Ti C23 H23A 109.5 . . ?
Ti C23 H23B 109.5 . . ?
H23A C23 H23B 109.5 . . ?
Ti C23 H23C 109.5 . . ?
H23A C23 H23C 109.5 . . ?
H23B C23 H23C 109.5 . . ?
Ti C24 H24A 109.5 . . ?
Ti C24 H24B 109.5 . . ?
H24A C24 H24B 109.5 . . ?
Ti C24 H24C 109.5 . . ?
H24A C24 H24C 109.5 . . ?
H24B C24 H24C 109.5 . . ?
C4 N1 C1 110.92(12) . . ?
C4 N1 Ti 93.18(9) . . ?
C1 N1 Ti 147.89(10) . . ?
C4 N2 C5 123.14(12) . . ?
C4 N2 Ti 89.83(8) . . ?
C5 N2 Ti 146.97(9) . . ?
N1 Ti C24 128.60(6) . . ?
N1 Ti C23 81.66(6) . . ?
C24 Ti C23 88.11(6) . . ?
N1 Ti N2 61.72(5) . . ?
C24 Ti N2 90.57(6) . . ?
C23 Ti N2 131.01(6) . . ?
N1 Ti C17 92.81(6) . . ?
C24 Ti C17 130.24(6) . . ?
C23 Ti C17 129.08(5) . . ?
N2 Ti C17 86.59(5) . . ?
N1 Ti C16 124.67(5) . . ?
C24 Ti C16 95.60(6) . . ?
C23 Ti C16 138.12(5) . . ?
N2 Ti C16 90.74(5) . . ?
C17 Ti C16 34.91(5) . . ?
N1 Ti C13 90.39(5) . . ?
C24 Ti C13 140.77(6) . . ?
C23 Ti C13 94.44(6) . . ?
N2 Ti C13 115.71(5) . . ?
C17 Ti C13 34.74(5) . . ?
C16 Ti C13 57.84(5) . . ?
N1 Ti C15 147.58(5) . . ?
C24 Ti C15 83.69(6) . . ?
C23 Ti C15 105.18(6) . . ?
N2 Ti C15 123.33(5) . . ?
C17 Ti C15 57.92(5) . . ?
C16 Ti C15 34.73(5) . . ?
C13 Ti C15 57.84(5) . . ?
N1 Ti C14 119.79(5) . . ?
C24 Ti C14 108.01(6) . . ?
C23 Ti C14 81.42(6) . . ?
N2 Ti C14 143.99(5) . . ?
C17 Ti C14 57.76(5) . . ?
C16 Ti C14 57.72(5) . . ?
C13 Ti C14 34.70(4) . . ?
C15 Ti C14 34.75(5) . . ?

loop_
_geom_bond_atom_site_label_1
_geom_bond_atom_site_label_2
_geom_bond_distance
_geom_bond_site_symmetry_2
_geom_bond_publ_flag
C1 N1 1.4592(18) . ?
C1 C2 1.516(2) . ?
C1 H1A 0.9900 . ?
C1 H1B 0.9900 . ?
C2 C3 1.518(2) . ?
C2 H2A 0.9900 . ?
C2 H2B 0.9900 . ?
C3 C4 1.508(2) . ?
C3 H3A 0.9900 . ?
C3 H3B 0.9900 . ?
C4 N1 1.3150(17) . ?
C4 N2 1.3314(18) . ?
C5 C10 1.3975(19) . ?
C5 C6 1.3995(19) . ?
C5 N2 1.4044(17) . ?
C6 C7 1.3902(19) . ?
C6 H6 0.9500 . ?
C7 C8 1.393(2) . ?
C7 C11 1.508(2) . ?
C8 C9 1.388(2) . ?
C8 H8 0.9500 . ?
C9 C10 1.3981(19) . ?
C9 C12 1.510(2) . ?
C10 H10 0.9500 . ?
C11 H11A 0.9800 . ?
C11 H11B 0.9800 . ?
C11 H11C 0.9800 . ?
C12 H12A 0.9800 . ?
C12 H12B 0.9800 . ?
C12 H12C 0.9800 . ?
C13 C17 1.4154(18) . ?
C13 C14 1.4187(18) . ?
C13 C18 1.4971(19) . ?
C13 Ti 2.3731(14) . ?
C14 C15 1.4218(18) . ?
C14 C19 1.4986(18) . ?
C14 Ti 2.3843(14) . ?
C15 C16 1.4165(19) . ?
C15 C20 1.5003(19) . ?
C15 Ti 2.3762(17) . ?
C16 C17 1.4206(19) . ?
C16 C21 1.5002(19) . ?
C16 Ti 2.3691(16) . ?
C17 C22 1.5001(19) . ?
C17 Ti 2.3677(14) . ?
C18 H18A 0.9800 . ?
C18 H18B 0.9800 . ?
C18 H18C 0.9800 . ?
C19 H19A 0.9800 . ?
C19 H19B 0.9800 . ?
C19 H19C 0.9800 . ?
C20 H20A 0.9800 . ?
C20 H20B 0.9800 . ?
C20 H20C 0.9800 . ?
C21 H21A 0.9800 . ?
C21 H21B 0.9800 . ?
C21 H21C 0.9800 . ?
C22 H22A 0.9800 . ?
C22 H22B 0.9800 . ?
C22 H22C 0.9800 . ?
C23 Ti 2.1364(14) . ?
C23 H23A 0.9800 . ?
C23 H23B 0.9800 . ?
C23 H23C 0.9800 . ?
C24 Ti 2.1283(15) . ?
C24 H24A 0.9800 . ?
C24 H24B 0.9800 . ?
C24 H24C 0.9800 . ?
N1 Ti 2.1269(13) . ?
N2 Ti 2.1927(13) . ?

loop_
_geom_torsion_atom_site_label_1
_geom_torsion_atom_site_label_2
_geom_torsion_atom_site_label_3
_geom_torsion_atom_site_label_4
_geom_torsion
_geom_torsion_site_symmetry_1
_geom_torsion_site_symmetry_2
_geom_torsion_site_symmetry_3
_geom_torsion_site_symmetry_4
_geom_torsion_publ_flag
N1 C1 C2 C3 -12.2(2) . . . . ?
C1 C2 C3 C4 14.4(2) . . . . ?
C2 C3 C4 N1 -12.54(19) . . . . ?
C2 C3 C4 N2 161.74(17) . . . . ?
C10 C5 C6 C7 -0.3(2) . . . . ?
N2 C5 C6 C7 -177.16(12) . . . . ?
C5 C6 C7 C8 -1.1(2) . . . . ?
C5 C6 C7 C11 178.49(13) . . . . ?
C6 C7 C8 C9 1.2(2) . . . . ?
C11 C7 C8 C9 -178.39(13) . . . . ?
C7 C8 C9 C10 0.1(2) . . . . ?
C7 C8 C9 C12 178.45(14) . . . . ?
C6 C5 C10 C9 1.7(2) . . . . ?
N2 C5 C10 C9 178.40(12) . . . . ?
C8 C9 C10 C5 -1.6(2) . . . . ?
C12 C9 C10 C5 -179.91(13) . . . . ?
C17 C13 C14 C15 -0.45(14) . . . . ?
C18 C13 C14 C15 -178.61(13) . . . . ?
Ti C13 C14 C15 63.96(9) . . . . ?
C17 C13 C14 C19 171.20(12) . . . . ?
C18 C13 C14 C19 -7.0(2) . . . . ?
Ti C13 C14 C19 -124.39(13) . . . . ?
C17 C13 C14 Ti -64.41(9) . . . . ?
C18 C13 C14 Ti 117.43(13) . . . . ?
C13 C14 C15 C16 0.49(14) . . . . ?
C19 C14 C15 C16 -171.19(12) . . . . ?
Ti C14 C15 C16 64.39(9) . . . . ?
C13 C14 C15 C20 173.87(12) . . . . ?
C19 C14 C15 C20 2.2(2) . . . . ?
Ti C14 C15 C20 -122.23(13) . . . . ?
C13 C14 C15 Ti -63.90(9) . . . . ?
C19 C14 C15 Ti 124.41(13) . . . . ?
C14 C15 C16 C17 -0.35(15) . . . . ?
C20 C15 C16 C17 -173.64(13) . . . . ?
Ti C15 C16 C17 64.42(9) . . . . ?
C14 C15 C16 C21 176.48(12) . . . . ?
C20 C15 C16 C21 3.2(2) . . . . ?
Ti C15 C16 C21 -118.75(13) . . . . ?
C14 C15 C16 Ti -64.77(9) . . . . ?
C20 C15 C16 Ti 121.94(14) . . . . ?
C14 C13 C17 C16 0.23(15) . . . . ?
C18 C13 C17 C16 178.39(12) . . . . ?
Ti C13 C17 C16 -64.61(10) . . . . ?
C14 C13 C17 C22 -179.04(13) . . . . ?
C18 C13 C17 C22 -0.9(2) . . . . ?
Ti C13 C17 C22 116.12(14) . . . . ?
C14 C13 C17 Ti 64.84(9) . . . . ?
C18 C13 C17 Ti -117.00(14) . . . . ?
C15 C16 C17 C13 0.08(15) . . . . ?
C21 C16 C17 C13 -176.72(13) . . . . ?
Ti C16 C17 C13 64.77(9) . . . . ?
C15 C16 C17 C22 179.33(13) . . . . ?
C21 C16 C17 C22 2.5(2) . . . . ?
Ti C16 C17 C22 -115.98(14) . . . . ?
C15 C16 C17 Ti -64.69(9) . . . . ?
C21 C16 C17 Ti 118.51(14) . . . . ?
N2 C4 N1 C1 -170.17(12) . . . . ?
C3 C4 N1 C1 5.26(17) . . . . ?
N2 C4 N1 Ti -11.82(12) . . . . ?
C3 C4 N1 Ti 163.61(11) . . . . ?
C2 C1 N1 C4 4.55(18) . . . . ?
C2 C1 N1 Ti -131.59(17) . . . . ?
N1 C4 N2 C5 -170.53(12) . . . . ?
C3 C4 N2 C5 15.2(2) . . . . ?
N1 C4 N2 Ti 11.44(12) . . . . ?
C3 C4 N2 Ti -162.81(16) . . . . ?
C10 C5 N2 C4 39.50(19) . . . . ?
C6 C5 N2 C4 -143.80(13) . . . . ?
C10 C5 N2 Ti -144.11(14) . . . . ?
C6 C5 N2 Ti 32.6(2) . . . . ?
C4 N1 Ti C24 -58.06(11) . . . . ?
C1 N1 Ti C24 81.5(2) . . . . ?
C4 N1 Ti C23 -138.88(9) . . . . ?
C1 N1 Ti C23 0.71(19) . . . . ?
C4 N1 Ti N2 7.42(8) . . . . ?
C1 N1 Ti N2 147.0(2) . . . . ?
C4 N1 Ti C17 92.02(9) . . . . ?
C1 N1 Ti C17 -128.39(19) . . . . ?
C4 N1 Ti C16 76.68(10) . . . . ?
C1 N1 Ti C16 -143.73(18) . . . . ?
C4 N1 Ti C13 126.70(9) . . . . ?
C1 N1 Ti C13 -93.72(19) . . . . ?
C4 N1 Ti C15 115.89(10) . . . . ?
C1 N1 Ti C15 -104.5(2) . . . . ?
C4 N1 Ti C14 146.06(8) . . . . ?
C1 N1 Ti C14 -74.4(2) . . . . ?
C4 N2 Ti N1 -7.32(8) . . . . ?
C5 N2 Ti N1 175.71(18) . . . . ?
C4 N2 Ti C24 127.35(9) . . . . ?
C5 N2 Ti C24 -49.62(17) . . . . ?
C4 N2 Ti C23 39.36(11) . . . . ?
C5 N2 Ti C23 -137.62(16) . . . . ?
C4 N2 Ti C17 -102.37(9) . . . . ?
C5 N2 Ti C17 80.66(17) . . . . ?
C4 N2 Ti C16 -137.04(9) . . . . ?
C5 N2 Ti C16 45.99(17) . . . . ?
C4 N2 Ti C13 -82.82(9) . . . . ?
C5 N2 Ti C13 100.21(17) . . . . ?
C4 N2 Ti C15 -149.84(8) . . . . ?
C5 N2 Ti C15 33.19(19) . . . . ?
C4 N2 Ti C14 -109.99(10) . . . . ?
C5 N2 Ti C14 73.04(19) . . . . ?
C13 C17 Ti N1 86.62(8) . . . . ?
C16 C17 Ti N1 -157.65(8) . . . . ?
C22 C17 Ti N1 -34.83(12) . . . . ?
C13 C17 Ti C24 -124.09(9) . . . . ?
C16 C17 Ti C24 -8.35(11) . . . . ?
C22 C17 Ti C24 114.47(12) . . . . ?
C13 C17 Ti C23 5.08(10) . . . . ?
C16 C17 Ti C23 120.82(9) . . . . ?
C22 C17 Ti C23 -116.36(12) . . . . ?
C13 C17 Ti N2 148.06(8) . . . . ?
C16 C17 Ti N2 -96.21(8) . . . . ?
C22 C17 Ti N2 26.61(12) . . . . ?
C13 C17 Ti C16 -115.74(11) . . . . ?
C22 C17 Ti C16 122.82(15) . . . . ?
C16 C17 Ti C13 115.74(11) . . . . ?
C22 C17 Ti C13 -121.44(15) . . . . ?
C13 C17 Ti C15 -78.55(8) . . . . ?
C16 C17 Ti C15 37.19(7) . . . . ?
C22 C17 Ti C15 160.01(13) . . . . ?
C13 C17 Ti C14 -37.24(7) . . . . ?
C16 C17 Ti C14 78.50(8) . . . . ?
C22 C17 Ti C14 -158.68(13) . . . . ?
C15 C16 Ti N1 143.50(8) . . . . ?
C17 C16 Ti N1 27.51(9) . . . . ?
C21 C16 Ti N1 -94.86(13) . . . . ?
C15 C16 Ti C24 -70.40(9) . . . . ?
C17 C16 Ti C24 173.60(8) . . . . ?
C21 C16 Ti C24 51.24(13) . . . . ?
C15 C16 Ti C23 23.03(12) . . . . ?
C17 C16 Ti C23 -92.97(10) . . . . ?
C21 C16 Ti C23 144.67(11) . . . . ?
C15 C16 Ti N2 -161.05(8) . . . . ?
C17 C16 Ti N2 82.96(8) . . . . ?
C21 C16 Ti N2 -39.41(12) . . . . ?
C15 C16 Ti C17 115.99(11) . . . . ?
C21 C16 Ti C17 -122.37(15) . . . . ?
C15 C16 Ti C13 78.67(8) . . . . ?
C17 C16 Ti C13 -37.33(7) . . . . ?
C21 C16 Ti C13 -159.69(13) . . . . ?
C17 C16 Ti C15 -115.99(11) . . . . ?
C21 C16 Ti C15 121.64(15) . . . . ?
C15 C16 Ti C14 37.39(7) . . . . ?
C17 C16 Ti C14 -78.61(8) . . . . ?
C21 C16 Ti C14 159.03(14) . . . . ?
C17 C13 Ti N1 -94.38(8) . . . . ?
C14 C13 Ti N1 149.64(8) . . . . ?
C18 C13 Ti N1 27.51(11) . . . . ?
C17 C13 Ti C24 91.50(11) . . . . ?
C14 C13 Ti C24 -24.47(12) . . . . ?
C18 C13 Ti C24 -146.61(11) . . . . ?
C17 C13 Ti C23 -176.05(8) . . . . ?
C14 C13 Ti C23 67.98(9) . . . . ?
C18 C13 Ti C23 -54.15(12) . . . . ?
C17 C13 Ti N2 -35.89(9) . . . . ?
C14 C13 Ti N2 -151.86(7) . . . . ?
C18 C13 Ti N2 86.01(11) . . . . ?
C14 C13 Ti C17 -115.97(11) . . . . ?
C18 C13 Ti C17 121.89(14) . . . . ?
C17 C13 Ti C16 37.51(8) . . . . ?
C14 C13 Ti C16 -78.46(8) . . . . ?
C18 C13 Ti C16 159.40(12) . . . . ?
C17 C13 Ti C15 78.80(9) . . . . ?
C14 C13 Ti C15 -37.17(7) . . . . ?
C18 C13 Ti C15 -159.30(13) . . . . ?
C17 C13 Ti C14 115.97(11) . . . . ?
C18 C13 Ti C14 -122.13(14) . . . . ?
C16 C15 Ti N1 -65.86(12) . . . . ?
C14 C15 Ti N1 49.90(12) . . . . ?
C20 C15 Ti N1 171.55(10) . . . . ?
C16 C15 Ti C24 109.39(9) . . . . ?
C14 C15 Ti C24 -134.85(8) . . . . ?
C20 C15 Ti C24 -13.20(12) . . . . ?
C16 C15 Ti C23 -164.30(8) . . . . ?
C14 C15 Ti C23 -48.54(9) . . . . ?
C20 C15 Ti C23 73.11(12) . . . . ?
C16 C15 Ti N2 22.87(9) . . . . ?
C14 C15 Ti N2 138.64(7) . . . . ?
C20 C15 Ti N2 -99.72(12) . . . . ?
C16 C15 Ti C17 -37.37(8) . . . . ?
C14 C15 Ti C17 78.39(8) . . . . ?
C20 C15 Ti C17 -159.96(13) . . . . ?
C14 C15 Ti C16 115.77(11) . . . . ?
C20 C15 Ti C16 -122.59(15) . . . . ?
C16 C15 Ti C13 -78.65(8) . . . . ?
C14 C15 Ti C13 37.11(7) . . . . ?
C20 C15 Ti C13 158.76(13) . . . . ?
C16 C15 Ti C14 -115.77(11) . . . . ?
C20 C15 Ti C14 121.64(15) . . . . ?
C13 C14 Ti N1 -35.61(9) . . . . ?
C15 C14 Ti N1 -151.80(7) . . . . ?
C19 C14 Ti N1 86.51(12) . . . . ?
C13 C14 Ti C24 164.01(8) . . . . ?
C15 C14 Ti C24 47.82(9) . . . . ?
C19 C14 Ti C24 -73.87(13) . . . . ?
C13 C14 Ti C23 -110.81(9) . . . . ?
C15 C14 Ti C23 132.99(9) . . . . ?
C19 C14 Ti C23 11.31(12) . . . . ?
C13 C14 Ti N2 46.29(11) . . . . ?
C15 C14 Ti N2 -69.90(11) . . . . ?
C19 C14 Ti N2 168.41(10) . . . . ?
C13 C14 Ti C17 37.28(8) . . . . ?
C15 C14 Ti C17 -78.91(8) . . . . ?
C19 C14 Ti C17 159.40(13) . . . . ?
C13 C14 Ti C16 78.83(8) . . . . ?
C15 C14 Ti C16 -37.37(8) . . . . ?
C19 C14 Ti C16 -159.05(13) . . . . ?
C15 C14 Ti C13 -116.19(11) . . . . ?
C19 C14 Ti C13 122.12(15) . . . . ?
C13 C14 Ti C15 116.19(11) . . . . ?
C19 C14 Ti C15 -121.68(15) . . . . ?
